data_4309722
loop_
_publ_author_name
'Adam P. Cole'
'Viswanath Mahadevan'
'Liviu M. Mirica'
'Xavier Ottenwaelder'
'T. Daniel P. Stack'

_publ_section_title
;
Bis(\m-oxo)dicopper(III) Complexes of a Homologous Series of Simple
Peralkylated 1,2-Diamines: Steric Modulation of Structure, Stability, and
Reactivity
;
_journal_name_full 'Inorganic Chemistry'
_journal_page_first 7345
_journal_page_last 7364
_journal_paper_doi 10.1021/ic050331i
_journal_volume 44
_journal_year 2005
_chemical_formula_moiety 'C20 H44 Cu N4, C F3 O3 S'
_chemical_formula_sum 'C21 H44 Cu F3 N4 O3 S'
_chemical_formula_weight 553.21
_chemical_name_systematic
; 
 {[bis(N,N,N',N'-tetramethyl-(1R,2R)-trans-cyclohexanediamine-
\k^2^N,N')copper(I)][bis(N,N,N',N'-tetramethyl-(1S,2S)-trans-
cyclohexanediamine-\k^2^N,N')copper(I)]} bis(trifluoromethanesulfonate) 
;
_space_group_IT_number 19
_symmetry_cell_setting orthorhombic
_symmetry_space_group_name_Hall 'P 2ac 2ab'
_symmetry_space_group_name_H-M 'P 21 21 21'
_atom_sites_solution_hydrogens geom
_atom_sites_solution_primary direct
_atom_sites_solution_secondary difmap
_audit_creation_method SHELXL-97
_cell_angle_alpha 90
_cell_angle_beta 90
_cell_angle_gamma 90
_cell_formula_units_Z 8
_cell_length_a 14.5032(3)
_cell_length_b 14.5032(3)
_cell_length_c 25.2982(13)
_cell_measurement_reflns_used 9999
_cell_measurement_temperature 176(2)
_cell_measurement_theta_max 26.05
_cell_measurement_theta_min 1.40
_cell_volume 5321.3(3)
_computing_cell_refinement 'Siemens SAINT (Siemens, 1995)'
_computing_data_collection 'Siemens SMART (Siemens, 1995)'
_computing_data_reduction 'Siemens SAINT (Siemens, 1995)'
_computing_molecular_graphics 'Ortep-3 for Windows: LJ Farrugia, J. Appl. Cryst (1997), 30, 565'
_computing_publication_material 'CIFTAB, Sheldrick 1993; CRYSTAL MS Word Macro; Adam Cole 2003'
_computing_structure_refinement 'SHELXL-97 (Sheldrick, 1997)'
_computing_structure_solution 'SHELXS-97 (Sheldrick, 1990)'
_diffrn_ambient_temperature 176(2)
_diffrn_measured_fraction_theta_full 0.913
_diffrn_measured_fraction_theta_max 0.913
_diffrn_measurement_device_type 'Siemens SMART CCD'
_diffrn_measurement_method '\w scans'
_diffrn_radiation_monochromator graphite
_diffrn_radiation_source 'fine-focus sealed tube'
_diffrn_radiation_type MoK\a
_diffrn_radiation_wavelength 0.71069
_diffrn_reflns_av_R_equivalents 0.0586
_diffrn_reflns_av_sigmaI/netI 0.0800
_diffrn_reflns_limit_h_max 16
_diffrn_reflns_limit_h_min -16
_diffrn_reflns_limit_k_max 14
_diffrn_reflns_limit_k_min -16
_diffrn_reflns_limit_l_max 16
_diffrn_reflns_limit_l_min -31
_diffrn_reflns_number 25668
_diffrn_reflns_theta_full 26.05
_diffrn_reflns_theta_max 26.05
_diffrn_reflns_theta_min 1.40
_diffrn_standards_decay_% 'not measured'
_diffrn_standards_interval_count 'not measured'
_diffrn_standards_interval_time 'not measured'
_diffrn_standards_number 'not measured'
_exptl_absorpt_coefficient_mu 0.949
_exptl_absorpt_correction_T_max 0.77
_exptl_absorpt_correction_T_min 0.49
_exptl_absorpt_correction_type multi-scan
_exptl_absorpt_process_details
;
 SADABS (v5.04) Part of the SHELXTL Crystal Structure Determination, Industrial 
 Automation, Inc.: Madison, WI (1998) 
;
_exptl_crystal_colour colorless
_exptl_crystal_density_diffrn 1.381
_exptl_crystal_density_meas ?
_exptl_crystal_density_method .
_exptl_crystal_description 'rectangular tablet'
_exptl_crystal_F_000 2352
_exptl_crystal_size_max 0.35
_exptl_crystal_size_mid 0.32
_exptl_crystal_size_min 0.25
_refine_diff_density_max 0.931
_refine_diff_density_min -0.656
_refine_diff_density_rms 0.077
_refine_ls_abs_structure_details 'Flack H D (1983), Acta Cryst. A39, 876-881'
_refine_ls_abs_structure_Flack 0.003(15)
_refine_ls_extinction_method none
_refine_ls_goodness_of_fit_ref 0.975
_refine_ls_hydrogen_treatment constr
_refine_ls_matrix_type full
_refine_ls_number_parameters 612
_refine_ls_number_reflns 9340
_refine_ls_number_restraints 717
_refine_ls_restrained_S_all 0.955
_refine_ls_R_factor_all 0.0710
_refine_ls_R_factor_gt 0.0523
_refine_ls_shift/su_max 0.018
_refine_ls_shift/su_mean 0.002
_refine_ls_structure_factor_coef Fsqd
_refine_ls_weighting_details 'calc w=1/[\s^2^(Fo^2^)+(0.0504P)^2^+0.0000P] where P=(Fo^2^+2Fc^2^)/3'
_refine_ls_weighting_scheme calc
_refine_ls_wR_factor_gt 0.1056
_refine_ls_wR_factor_ref 0.1120
_reflns_number_gt 7354
_reflns_number_total 9340
_reflns_threshold_expression >2sigma(I)
_cod_data_source_file ic050331isi20050303_080925_1.cif
_cod_data_source_block 1c
_cod_database_code 4309722

loop_
_symmetry_equiv_pos_as_xyz
'x, y, z'
'-x+1/2, -y, z+1/2'
'x+1/2, -y+1/2, -z'
'-x, y+1/2, -z+1/2'

loop_
_atom_site_label
_atom_site_type_symbol
_atom_site_fract_x
_atom_site_fract_y
_atom_site_fract_z
_atom_site_U_iso_or_equiv
_atom_site_adp_type
_atom_site_occupancy
_atom_site_symmetry_multiplicity
_atom_site_calc_flag
_atom_site_refinement_flags
_atom_site_disorder_assembly
_atom_site_disorder_group
Cu1_1 Cu 0.26585(8) 0.51299(8) 0.75324(5) 0.0328(3) Uani 1 1 d DU . .
N1_1 N 0.1573(4) 0.4359(5) 0.7900(3) 0.0401(19) Uani 1 1 d DU . .
N2_1 N 0.3754(4) 0.4522(4) 0.7081(3) 0.0323(17) Uani 1 1 d DU . .
N3_1 N 0.1551(5) 0.5908(5) 0.7176(3) 0.0380(18) Uani 1 1 d DU . .
N4_1 N 0.3738(4) 0.5759(5) 0.7972(3) 0.0307(17) Uani 1 1 d DU . .
C1_1 C 0.0700(6) 0.4680(8) 0.7634(5) 0.088(4) Uani 1 1 d DU . .
H1_1 H 0.0699 0.4349 0.7297 0.105 Uiso 1 1 calc R . .
C2_1 C -0.0176(6) 0.4336(7) 0.7913(4) 0.051(3) Uani 1 1 d DU . .
H2A_1 H -0.0201 0.4587 0.8268 0.061 Uiso 1 1 calc R . .
H2B_1 H -0.0158 0.3669 0.7940 0.061 Uiso 1 1 calc R . .
C3_1 C -0.1047(7) 0.4633(8) 0.7603(6) 0.095(4) Uani 1 1 d DU . .
H3A_1 H -0.1062 0.4327 0.7262 0.113 Uiso 1 1 calc R . .
H3B_1 H -0.1596 0.4458 0.7798 0.113 Uiso 1 1 calc R . .
C4_1 C 0.1598(7) 0.4525(6) 0.8476(4) 0.055(3) Uani 1 1 d DU . .
H4A_1 H 0.1141 0.4149 0.8646 0.083 Uiso 1 1 calc R . .
H4B_1 H 0.1471 0.5163 0.8545 0.083 Uiso 1 1 calc R . .
H4C_1 H 0.2197 0.4371 0.8610 0.083 Uiso 1 1 calc R . .
C5_1 C 0.1703(7) 0.3381(6) 0.7825(5) 0.060(3) Uani 1 1 d DU . .
H5A_1 H 0.2270 0.3193 0.7989 0.090 Uiso 1 1 calc R . .
H5B_1 H 0.1728 0.3247 0.7453 0.090 Uiso 1 1 calc R . .
H5C_1 H 0.1198 0.3053 0.7982 0.090 Uiso 1 1 calc R . .
C6_1 C 0.4624(5) 0.4794(7) 0.7359(4) 0.068(3) Uani 1 1 d DU . .
H6_1 H 0.4670 0.4342 0.7645 0.082 Uiso 1 1 calc R . .
C7_1 C 0.5491(5) 0.4622(5) 0.7038(3) 0.039(2) Uani 1 1 d DU . .
H7A_1 H 0.5448 0.4957 0.6707 0.046 Uiso 1 1 calc R . .
H7B_1 H 0.5530 0.3970 0.6954 0.046 Uiso 1 1 calc R . .
C8_1 C 0.6374(6) 0.4914(9) 0.7326(5) 0.101(5) Uani 1 1 d DU . .
H8A_1 H 0.6501 0.4475 0.7606 0.122 Uiso 1 1 calc R . .
H8B_1 H 0.6885 0.4894 0.7079 0.122 Uiso 1 1 calc R . .
C9_1 C 0.3705(6) 0.4824(7) 0.6533(4) 0.053(2) Uani 1 1 d DU . .
H9A_1 H 0.3836 0.5472 0.6514 0.080 Uiso 1 1 calc R . .
H9B_1 H 0.3097 0.4709 0.6398 0.080 Uiso 1 1 calc R . .
H9C_1 H 0.4148 0.4489 0.6327 0.080 Uiso 1 1 calc R . .
C10_1 C 0.3686(7) 0.3456(6) 0.7082(5) 0.060(3) Uani 1 1 d DU . .
H10A_1 H 0.3090 0.3273 0.6955 0.091 Uiso 1 1 calc R . .
H10B_1 H 0.3772 0.3230 0.7435 0.091 Uiso 1 1 calc R . .
H10C_1 H 0.4155 0.3204 0.6856 0.091 Uiso 1 1 calc R . .
C11_1 C 0.0706(6) 0.5628(6) 0.7484(4) 0.051(2) Uani 1 1 d DU . .
H11_1 H 0.0711 0.5988 0.7811 0.061 Uiso 1 1 calc R . .
C12_1 C -0.0184(6) 0.5886(7) 0.7187(4) 0.048(2) Uani 1 1 d DU . .
H12A_1 H -0.0206 0.5568 0.6850 0.057 Uiso 1 1 calc R . .
H12B_1 H -0.0195 0.6545 0.7120 0.057 Uiso 1 1 calc R . .
C13_1 C -0.1030(6) 0.5608(7) 0.7530(5) 0.075(3) Uani 1 1 d DU . .
H13A_1 H -0.0995 0.5912 0.7871 0.090 Uiso 1 1 calc R . .
H13B_1 H -0.1593 0.5805 0.7357 0.090 Uiso 1 1 calc R . .
C14_1 C 0.1526(7) 0.5718(7) 0.6612(4) 0.058(3) Uani 1 1 d DU . .
H14A_1 H 0.1008 0.6028 0.6457 0.086 Uiso 1 1 calc R . .
H14B_1 H 0.1470 0.5066 0.6557 0.086 Uiso 1 1 calc R . .
H14C_1 H 0.2085 0.5936 0.6452 0.086 Uiso 1 1 calc R . .
C15_1 C 0.1681(7) 0.6879(6) 0.7262(5) 0.066(3) Uani 1 1 d DU . .
H15A_1 H 0.2244 0.7074 0.7097 0.099 Uiso 1 1 calc R . .
H15B_1 H 0.1714 0.6999 0.7635 0.099 Uiso 1 1 calc R . .
H15C_1 H 0.1173 0.7214 0.7113 0.099 Uiso 1 1 calc R . .
C16_1 C 0.4577(5) 0.5652(6) 0.7632(4) 0.057(3) Uani 1 1 d DU . .
H16_1 H 0.4500 0.6113 0.7352 0.068 Uiso 1 1 calc R . .
C17_1 C 0.5490(5) 0.5916(6) 0.7902(3) 0.042(2) Uani 1 1 d DU . .
H17A_1 H 0.5449 0.6549 0.8023 0.050 Uiso 1 1 calc R . .
H17B_1 H 0.5574 0.5528 0.8211 0.050 Uiso 1 1 calc R . .
C18_1 C 0.6321(5) 0.5820(7) 0.7551(4) 0.059(3) Uani 1 1 d DU . .
H18A_1 H 0.6287 0.6272 0.7269 0.071 Uiso 1 1 calc R . .
H18B_1 H 0.6874 0.5941 0.7754 0.071 Uiso 1 1 calc R . .
C19_1 C 0.3811(6) 0.5393(7) 0.8492(4) 0.049(2) Uani 1 1 d DU . .
H19A_1 H 0.3989 0.4757 0.8474 0.074 Uiso 1 1 calc R . .
H19B_1 H 0.3225 0.5443 0.8667 0.074 Uiso 1 1 calc R . .
H19C_1 H 0.4266 0.5733 0.8687 0.074 Uiso 1 1 calc R . .
C20_1 C 0.3557(6) 0.6792(5) 0.8026(4) 0.049(3) Uani 1 1 d DU . .
H20A_1 H 0.2945 0.6888 0.8160 0.073 Uiso 1 1 calc R . .
H20B_1 H 0.3617 0.7082 0.7687 0.073 Uiso 1 1 calc R . .
H20C_1 H 0.3997 0.7055 0.8267 0.073 Uiso 1 1 calc R . .
Cu1_2 Cu 0.75524(10) 0.51565(10) 0.99525(4) 0.0306(3) Uani 1 1 d DU . .
N1_2 N 0.6958(5) 0.6275(5) 0.9521(3) 0.0399(19) Uani 1 1 d DU . .
N2_2 N 0.6745(5) 0.4067(5) 1.0323(3) 0.0386(18) Uani 1 1 d DU . .
N3_2 N 0.8229(6) 0.6226(5) 1.0392(3) 0.0391(19) Uani 1 1 d DU . .
N4_2 N 0.8270(5) 0.4026(5) 0.9584(3) 0.0318(16) Uani 1 1 d DU . .
C1_2 C 0.7185(7) 0.7137(6) 0.9826(4) 0.050(2) Uani 1 1 d DU . .
H1_2 H 0.6733 0.7157 1.0114 0.060 Uiso 1 1 calc R . .
C2_2 C 0.7014(7) 0.8011(6) 0.9507(3) 0.048(3) Uani 1 1 d DU . .
H2A_2 H 0.6367 0.8040 0.9411 0.057 Uiso 1 1 calc R . .
H2B_2 H 0.7372 0.7985 0.9184 0.057 Uiso 1 1 calc R . .
C3_2 C 0.7269(7) 0.8882(6) 0.9810(4) 0.064(3) Uani 1 1 d DU . .
H3A_2 H 0.7261 0.9400 0.9568 0.077 Uiso 1 1 calc R . .
H3B_2 H 0.6804 0.8995 1.0078 0.077 Uiso 1 1 calc R . .
C4_2 C 0.7306(6) 0.6270(6) 0.8974(3) 0.040(2) Uani 1 1 d DU . .
H4A_2 H 0.7106 0.5717 0.8799 0.061 Uiso 1 1 calc R . .
H4B_2 H 0.7967 0.6292 0.8977 0.061 Uiso 1 1 calc R . .
H4C_2 H 0.7071 0.6797 0.8788 0.061 Uiso 1 1 calc R . .
C5_2 C 0.5968(6) 0.6208(7) 0.9492(4) 0.050(3) Uani 1 1 d DU . .
H5A_2 H 0.5726 0.6740 0.9314 0.075 Uiso 1 1 calc R . .
H5B_2 H 0.5717 0.6177 0.9843 0.075 Uiso 1 1 calc R . .
H5C_2 H 0.5801 0.5662 0.9300 0.075 Uiso 1 1 calc R . .
C6_2 C 0.7012(6) 0.3195(6) 1.0044(5) 0.056(3) Uani 1 1 d DU . .
H6_2 H 0.6641 0.3206 0.9720 0.068 Uiso 1 1 calc R . .
C7_2 C 0.6704(8) 0.2306(6) 1.0325(4) 0.052(3) Uani 1 1 d DU . .
H7A_2 H 0.6969 0.2300 1.0677 0.062 Uiso 1 1 calc R . .
H7B_2 H 0.6039 0.2321 1.0364 0.062 Uiso 1 1 calc R . .
C8_2 C 0.6969(9) 0.1409(7) 1.0046(5) 0.093(5) Uani 1 1 d DU . .
H8A_2 H 0.6918 0.0904 1.0296 0.111 Uiso 1 1 calc R . .
H8B_2 H 0.6534 0.1294 0.9763 0.111 Uiso 1 1 calc R . .
C9_2 C 0.6910(8) 0.4037(7) 1.0877(4) 0.060(3) Uani 1 1 d DU . .
H9A_2 H 0.6548 0.3553 1.1032 0.091 Uiso 1 1 calc R . .
H9B_2 H 0.6741 0.4616 1.1033 0.091 Uiso 1 1 calc R . .
H9C_2 H 0.7552 0.3920 1.0941 0.091 Uiso 1 1 calc R . .
C10_2 C 0.5709(6) 0.4239(8) 1.0235(5) 0.074(4) Uani 1 1 d DU . .
H10A_2 H 0.5361 0.3744 1.0388 0.110 Uiso 1 1 calc R . .
H10B_2 H 0.5585 0.4271 0.9863 0.110 Uiso 1 1 calc R . .
H10C_2 H 0.5535 0.4811 1.0399 0.110 Uiso 1 1 calc R . .
C11_2 C 0.8067(7) 0.7103(6) 1.0084(4) 0.065(3) Uani 1 1 d DU . .
H11_2 H 0.8509 0.7064 0.9791 0.078 Uiso 1 1 calc R . .
C12_2 C 0.8343(6) 0.7967(6) 1.0373(3) 0.045(2) Uani 1 1 d DU . .
H12A_2 H 0.8998 0.7945 1.0448 0.054 Uiso 1 1 calc R . .
H12B_2 H 0.8017 0.7994 1.0707 0.054 Uiso 1 1 calc R . .
C13_2 C 0.8130(9) 0.8842(7) 1.0053(5) 0.105(5) Uani 1 1 d DU . .
H13A_2 H 0.8186 0.9368 1.0288 0.126 Uiso 1 1 calc R . .
H13B_2 H 0.8599 0.8907 0.9782 0.126 Uiso 1 1 calc R . .
C14_2 C 0.7821(7) 0.6258(7) 1.0919(3) 0.051(3) Uani 1 1 d DU . .
H14A_2 H 0.7912 0.5676 1.1092 0.077 Uiso 1 1 calc R . .
H14B_2 H 0.7172 0.6380 1.0890 0.077 Uiso 1 1 calc R . .
H14C_2 H 0.8109 0.6737 1.1121 0.077 Uiso 1 1 calc R . .
C15_2 C 0.9209(7) 0.6071(8) 1.0451(5) 0.066(3) Uani 1 1 d DU . .
H15A_2 H 0.9475 0.6567 1.0651 0.098 Uiso 1 1 calc R . .
H15B_2 H 0.9492 0.6045 1.0108 0.098 Uiso 1 1 calc R . .
H15C_2 H 0.9310 0.5499 1.0633 0.098 Uiso 1 1 calc R . .
C16_2 C 0.7955(6) 0.3182(6) 0.9853(4) 0.045(2) Uani 1 1 d DU . .
H16_2 H 0.8323 0.3166 1.0178 0.054 Uiso 1 1 calc R . .
C17_2 C 0.8200(7) 0.2282(5) 0.9578(4) 0.038(2) Uani 1 1 d DU . .
H17A_2 H 0.7947 0.2302 0.9223 0.046 Uiso 1 1 calc R . .
H17B_2 H 0.8866 0.2254 0.9544 0.046 Uiso 1 1 calc R . .
C18_2 C 0.7884(8) 0.1414(6) 0.9831(4) 0.069(3) Uani 1 1 d DU . .
H18A_2 H 0.7926 0.0924 0.9571 0.083 Uiso 1 1 calc R . .
H18B_2 H 0.8312 0.1266 1.0113 0.083 Uiso 1 1 calc R . .
C19_2 C 0.8123(6) 0.4033(6) 0.9034(3) 0.038(2) Uani 1 1 d DU . .
H19A_2 H 0.8478 0.3550 0.8873 0.058 Uiso 1 1 calc R . .
H19B_2 H 0.8311 0.4618 0.8892 0.058 Uiso 1 1 calc R . .
H19C_2 H 0.7480 0.3937 0.8962 0.058 Uiso 1 1 calc R . .
C20_2 C 0.9318(6) 0.4113(7) 0.9670(5) 0.061(3) Uani 1 1 d DU . .
H20A_2 H 0.9612 0.3543 0.9576 0.092 Uiso 1 1 calc R . .
H20B_2 H 0.9439 0.4247 1.0035 0.092 Uiso 1 1 calc R . .
H20C_2 H 0.9555 0.4602 0.9454 0.092 Uiso 1 1 calc R . .
S1_3 S 0.03636(16) 0.69795(17) 0.89841(10) 0.0487(8) Uani 1 1 d DU . .
C21_3 C -0.0084(5) 0.7874(5) 0.8578(3) 0.048(2) Uani 1 1 d DU . .
F1_3 F 0.0317(5) 0.8684(4) 0.8662(3) 0.083(2) Uani 1 1 d DU . .
F2_3 F -0.0013(4) 0.7708(4) 0.8061(2) 0.0652(17) Uani 1 1 d DU . .
F3_3 F -0.1014(4) 0.8009(4) 0.8667(3) 0.0689(18) Uani 1 1 d DU . .
O1_3 O 0.0265(4) 0.7334(5) 0.9504(2) 0.0575(18) Uani 1 1 d DU . .
O2_3 O 0.1307(4) 0.6889(5) 0.8789(3) 0.058(2) Uani 1 1 d DU . .
O3_3 O -0.0240(5) 0.6210(4) 0.8864(3) 0.0551(19) Uani 1 1 d DU . .
S1_4 S 0.06362(13) 0.20987(15) 1.14863(8) 0.0368(6) Uani 1 1 d DU . .
C21_4 C -0.0277(5) 0.2520(5) 1.1077(3) 0.0426(19) Uani 1 1 d DU . .
F1_4 F -0.1083(4) 0.2152(5) 1.1180(3) 0.084(2) Uani 1 1 d DU . .
F2_4 F -0.0131(3) 0.2442(3) 1.0570(2) 0.0562(17) Uani 1 1 d DU . .
F3_4 F -0.0419(5) 0.3459(4) 1.1160(3) 0.076(2) Uani 1 1 d DU . .
O1_4 O 0.0318(4) 0.2173(4) 1.2010(2) 0.0543(17) Uani 1 1 d DU . .
O2_4 O 0.0743(4) 0.1164(4) 1.1281(3) 0.0537(19) Uani 1 1 d DU . .
O3_4 O 0.1398(4) 0.2698(5) 1.1354(3) 0.0542(19) Uani 1 1 d DU . .

loop_
_atom_site_aniso_label
_atom_site_aniso_U_11
_atom_site_aniso_U_22
_atom_site_aniso_U_33
_atom_site_aniso_U_23
_atom_site_aniso_U_13
_atom_site_aniso_U_12
Cu1_1 0.0155(6) 0.0268(5) 0.0562(8) -0.0028(6) -0.0001(5) 0.0000(4)
N1_1 0.015(3) 0.033(4) 0.073(5) 0.011(3) -0.004(3) -0.009(3)
N2_1 0.019(3) 0.014(3) 0.064(5) -0.013(3) -0.006(3) 0.000(2)
N3_1 0.021(3) 0.029(4) 0.064(5) 0.009(3) 0.001(3) 0.005(3)
N4_1 0.018(3) 0.019(4) 0.055(5) -0.015(3) 0.009(3) 0.004(3)
C1_1 0.021(4) 0.097(7) 0.145(9) 0.081(8) -0.008(5) -0.013(5)
C2_1 0.020(4) 0.063(6) 0.071(7) 0.006(5) 0.005(4) -0.024(4)
C3_1 0.024(5) 0.087(7) 0.173(11) 0.004(8) -0.005(6) -0.034(6)
C4_1 0.050(6) 0.030(5) 0.084(6) 0.012(4) 0.019(5) -0.006(4)
C5_1 0.049(6) 0.038(5) 0.092(8) 0.013(5) 0.005(6) -0.026(4)
C6_1 0.016(3) 0.087(7) 0.101(7) -0.083(6) -0.005(4) 0.008(4)
C7_1 0.020(3) 0.040(5) 0.056(6) -0.012(4) 0.003(3) 0.008(3)
C8_1 0.017(4) 0.149(11) 0.138(9) -0.095(9) 0.006(5) 0.016(6)
C9_1 0.026(5) 0.049(6) 0.084(6) -0.005(5) 0.014(4) 0.002(5)
C10_1 0.046(6) 0.026(5) 0.109(9) -0.017(4) -0.010(6) 0.015(4)
C11_1 0.025(4) 0.036(4) 0.091(7) 0.010(5) 0.001(4) -0.007(3)
C12_1 0.021(4) 0.036(5) 0.086(7) 0.003(5) 0.003(4) 0.012(4)
C13_1 0.015(4) 0.070(6) 0.139(10) -0.023(7) 0.006(5) 0.005(4)
C14_1 0.030(6) 0.061(7) 0.082(6) 0.013(5) -0.003(5) 0.005(5)
C15_1 0.027(5) 0.043(5) 0.128(10) 0.020(5) 0.000(6) 0.007(4)
C16_1 0.014(3) 0.060(6) 0.096(7) -0.047(5) 0.007(4) 0.002(4)
C17_1 0.020(4) 0.059(6) 0.046(5) -0.023(4) -0.001(3) -0.011(4)
C18_1 0.015(4) 0.073(6) 0.090(7) -0.014(5) 0.003(4) -0.013(4)
C19_1 0.026(5) 0.047(6) 0.076(6) -0.010(5) -0.011(4) -0.011(4)
C20_1 0.042(5) 0.023(4) 0.081(7) -0.025(4) 0.011(5) -0.007(4)
Cu1_2 0.0297(6) 0.0229(7) 0.0392(7) -0.0016(4) 0.0004(5) 0.0003(5)
N1_2 0.051(5) 0.019(3) 0.050(4) -0.007(3) -0.027(4) -0.002(3)
N2_2 0.034(4) 0.026(4) 0.056(5) -0.006(3) 0.013(3) -0.003(3)
N3_2 0.059(5) 0.028(4) 0.030(4) 0.001(3) -0.023(3) 0.002(4)
N4_2 0.031(4) 0.024(3) 0.040(4) 0.004(3) 0.010(3) 0.004(3)
C1_2 0.064(6) 0.020(4) 0.066(6) -0.003(4) -0.026(5) -0.005(4)
C2_2 0.086(7) 0.029(4) 0.029(5) -0.001(3) -0.023(4) 0.010(4)
C3_2 0.064(6) 0.024(4) 0.103(7) -0.009(4) -0.019(5) -0.006(4)
C4_2 0.039(5) 0.028(5) 0.054(5) 0.002(4) -0.012(4) 0.007(4)
C5_2 0.033(5) 0.031(5) 0.087(7) 0.015(5) -0.003(4) 0.011(4)
C6_2 0.040(5) 0.019(4) 0.110(8) -0.009(4) 0.021(5) -0.007(4)
C7_2 0.070(7) 0.029(5) 0.057(6) 0.000(4) 0.031(5) -0.004(4)
C8_2 0.099(8) 0.018(5) 0.162(12) -0.009(6) 0.055(8) -0.005(5)
C9_2 0.082(8) 0.028(6) 0.071(6) 0.009(5) 0.012(5) -0.021(5)
C10_2 0.019(4) 0.057(8) 0.146(11) -0.012(7) 0.019(5) -0.009(4)
C11_2 0.094(7) 0.028(4) 0.072(6) 0.022(4) -0.058(6) -0.032(5)
C12_2 0.069(6) 0.027(4) 0.039(5) 0.005(3) -0.016(4) -0.025(4)
C13_2 0.134(10) 0.021(5) 0.159(11) 0.010(5) -0.099(9) -0.021(6)
C14_2 0.073(6) 0.041(6) 0.040(5) -0.002(4) -0.027(4) -0.011(5)
C15_2 0.055(5) 0.050(6) 0.092(8) -0.002(6) -0.038(5) -0.005(5)
C16_2 0.048(5) 0.019(4) 0.069(6) 0.007(4) 0.029(5) 0.005(4)
C17_2 0.063(6) 0.017(4) 0.034(5) -0.001(3) 0.001(4) -0.001(4)
C18_2 0.097(8) 0.020(4) 0.091(8) 0.000(5) 0.045(7) -0.007(5)
C19_2 0.046(5) 0.021(5) 0.047(4) 0.008(4) 0.015(4) 0.009(4)
C20_2 0.029(4) 0.040(6) 0.116(9) 0.006(6) 0.010(5) 0.014(4)
S1_3 0.0362(14) 0.0473(14) 0.063(2) 0.0032(12) 0.0008(11) -0.0065(10)
C21_3 0.049(5) 0.043(4) 0.051(5) 0.001(4) 0.008(4) 0.007(4)
F1_3 0.084(5) 0.045(3) 0.121(6) 0.008(3) 0.003(4) -0.004(3)
F2_3 0.072(5) 0.066(4) 0.058(4) 0.009(3) 0.009(3) 0.015(3)
F3_3 0.052(3) 0.058(4) 0.096(5) 0.012(3) 0.010(3) 0.014(3)
O1_3 0.050(4) 0.079(5) 0.044(4) -0.012(3) 0.006(3) -0.019(3)
O2_3 0.033(3) 0.058(4) 0.084(5) -0.003(4) 0.007(3) 0.000(3)
O3_3 0.043(4) 0.044(4) 0.079(5) -0.006(3) 0.006(4) -0.009(3)
S1_4 0.0347(11) 0.0317(13) 0.0438(15) 0.0052(10) -0.0029(10) -0.0042(9)
C21_4 0.038(4) 0.042(5) 0.048(5) -0.002(4) -0.003(4) 0.006(4)
F1_4 0.028(3) 0.099(5) 0.126(6) 0.001(4) -0.011(3) -0.011(3)
F2_4 0.050(3) 0.065(4) 0.053(3) -0.004(2) -0.018(2) 0.021(3)
F3_4 0.088(5) 0.040(3) 0.099(5) -0.005(3) -0.015(4) 0.028(3)
O1_4 0.083(4) 0.047(4) 0.033(3) 0.006(3) 0.002(3) -0.022(4)
O2_4 0.042(4) 0.025(3) 0.095(5) -0.004(3) -0.006(3) 0.005(3)
O3_4 0.028(3) 0.045(4) 0.090(5) 0.016(4) 0.004(3) -0.016(3)

loop_
_atom_type_symbol
_atom_type_description
_atom_type_scat_dispersion_real
_atom_type_scat_dispersion_imag
_atom_type_scat_source
Cu Cu 0.3201 1.2651 'International Tables Vol C Tables 4.2.6.8 and 6.1.1.4'
S S 0.1246 0.1234 'International Tables Vol C Tables 4.2.6.8 and 6.1.1.4'
F F 0.0171 0.0103 'International Tables Vol C Tables 4.2.6.8 and 6.1.1.4'
O O 0.0106 0.0060 'International Tables Vol C Tables 4.2.6.8 and 6.1.1.4'
N N 0.0061 0.0033 'International Tables Vol C Tables 4.2.6.8 and 6.1.1.4'
C C 0.0033 0.0016 'International Tables Vol C Tables 4.2.6.8 and 6.1.1.4'
H H 0.0000 0.0000 'International Tables Vol C Tables 4.2.6.8 and 6.1.1.4'

loop_
_geom_angle_atom_site_label_1
_geom_angle_atom_site_label_2
_geom_angle_atom_site_label_3
_geom_angle
_geom_angle_site_symmetry_1
_geom_angle_site_symmetry_3
_geom_angle_publ_flag
N4_1 Cu1_1 N1_1 122.5(3) . . ?
N4_1 Cu1_1 N2_1 84.8(3) . . ?
N1_1 Cu1_1 N2_1 124.1(3) . . ?
N4_1 Cu1_1 N3_1 122.8(3) . . ?
N1_1 Cu1_1 N3_1 84.7(3) . . ?
N2_1 Cu1_1 N3_1 122.9(3) . . ?
C5_1 N1_1 C4_1 106.7(7) . . ?
C5_1 N1_1 C1_1 110.7(8) . . ?
C4_1 N1_1 C1_1 114.2(8) . . ?
C5_1 N1_1 Cu1_1 111.1(6) . . ?
C4_1 N1_1 Cu1_1 109.0(5) . . ?
C1_1 N1_1 Cu1_1 105.2(5) . . ?
C9_1 N2_1 C6_1 114.2(7) . . ?
C9_1 N2_1 C10_1 107.3(7) . . ?
C6_1 N2_1 C10_1 108.5(7) . . ?
C9_1 N2_1 Cu1_1 110.3(5) . . ?
C6_1 N2_1 Cu1_1 105.5(4) . . ?
C10_1 N2_1 Cu1_1 111.2(5) . . ?
C15_1 N3_1 C14_1 109.8(8) . . ?
C15_1 N3_1 C11_1 107.0(7) . . ?
C14_1 N3_1 C11_1 115.9(8) . . ?
C15_1 N3_1 Cu1_1 110.5(6) . . ?
C14_1 N3_1 Cu1_1 109.2(5) . . ?
C11_1 N3_1 Cu1_1 104.3(5) . . ?
C19_1 N4_1 C16_1 115.6(7) . . ?
C19_1 N4_1 C20_1 107.1(7) . . ?
C16_1 N4_1 C20_1 107.0(6) . . ?
C19_1 N4_1 Cu1_1 112.2(5) . . ?
C16_1 N4_1 Cu1_1 104.7(5) . . ?
C20_1 N4_1 Cu1_1 110.0(5) . . ?
C11_1 C1_1 N1_1 114.3(8) . . ?
C11_1 C1_1 C2_1 116.2(9) . . ?
N1_1 C1_1 C2_1 113.0(7) . . ?
C11_1 C1_1 H1_1 103.8 . . ?
N1_1 C1_1 H1_1 103.8 . . ?
C2_1 C1_1 H1_1 103.8 . . ?
C1_1 C2_1 C3_1 110.7(8) . . ?
C1_1 C2_1 H2A_1 109.5 . . ?
C3_1 C2_1 H2A_1 109.5 . . ?
C1_1 C2_1 H2B_1 109.5 . . ?
C3_1 C2_1 H2B_1 109.5 . . ?
H2A_1 C2_1 H2B_1 108.1 . . ?
C13_1 C3_1 C2_1 109.1(8) . . ?
C13_1 C3_1 H3A_1 109.9 . . ?
C2_1 C3_1 H3A_1 109.9 . . ?
C13_1 C3_1 H3B_1 109.9 . . ?
C2_1 C3_1 H3B_1 109.9 . . ?
H3A_1 C3_1 H3B_1 108.3 . . ?
N1_1 C4_1 H4A_1 109.5 . . ?
N1_1 C4_1 H4B_1 109.5 . . ?
H4A_1 C4_1 H4B_1 109.5 . . ?
N1_1 C4_1 H4C_1 109.5 . . ?
H4A_1 C4_1 H4C_1 109.5 . . ?
H4B_1 C4_1 H4C_1 109.5 . . ?
N1_1 C5_1 H5A_1 109.5 . . ?
N1_1 C5_1 H5B_1 109.5 . . ?
H5A_1 C5_1 H5B_1 109.5 . . ?
N1_1 C5_1 H5C_1 109.5 . . ?
H5A_1 C5_1 H5C_1 109.5 . . ?
H5B_1 C5_1 H5C_1 109.5 . . ?
C16_1 C6_1 N2_1 114.7(7) . . ?
C16_1 C6_1 C7_1 116.3(7) . . ?
N2_1 C6_1 C7_1 113.8(7) . . ?
C16_1 C6_1 H6_1 103.2 . . ?
N2_1 C6_1 H6_1 103.2 . . ?
C7_1 C6_1 H6_1 103.2 . . ?
C6_1 C7_1 C8_1 113.1(7) . . ?
C6_1 C7_1 H7A_1 109.0 . . ?
C8_1 C7_1 H7A_1 109.0 . . ?
C6_1 C7_1 H7B_1 109.0 . . ?
C8_1 C7_1 H7B_1 109.0 . . ?
H7A_1 C7_1 H7B_1 107.8 . . ?
C18_1 C8_1 C7_1 113.4(8) . . ?
C18_1 C8_1 H8A_1 108.9 . . ?
C7_1 C8_1 H8A_1 108.9 . . ?
C18_1 C8_1 H8B_1 108.9 . . ?
C7_1 C8_1 H8B_1 108.9 . . ?
H8A_1 C8_1 H8B_1 107.7 . . ?
N2_1 C9_1 H9A_1 109.5 . . ?
N2_1 C9_1 H9B_1 109.5 . . ?
H9A_1 C9_1 H9B_1 109.5 . . ?
N2_1 C9_1 H9C_1 109.5 . . ?
H9A_1 C9_1 H9C_1 109.5 . . ?
H9B_1 C9_1 H9C_1 109.5 . . ?
N2_1 C10_1 H10A_1 109.5 . . ?
N2_1 C10_1 H10B_1 109.5 . . ?
H10A_1 C10_1 H10B_1 109.5 . . ?
N2_1 C10_1 H10C_1 109.5 . . ?
H10A_1 C10_1 H10C_1 109.5 . . ?
H10B_1 C10_1 H10C_1 109.5 . . ?
C1_1 C11_1 N3_1 113.8(7) . . ?
C1_1 C11_1 C12_1 111.1(7) . . ?
N3_1 C11_1 C12_1 111.3(8) . . ?
C1_1 C11_1 H11_1 106.7 . . ?
N3_1 C11_1 H11_1 106.7 . . ?
C12_1 C11_1 H11_1 106.7 . . ?
C11_1 C12_1 C13_1 109.1(8) . . ?
C11_1 C12_1 H12A_1 109.9 . . ?
C13_1 C12_1 H12A_1 109.9 . . ?
C11_1 C12_1 H12B_1 109.9 . . ?
C13_1 C12_1 H12B_1 109.9 . . ?
H12A_1 C12_1 H12B_1 108.3 . . ?
C3_1 C13_1 C12_1 110.1(8) . . ?
C3_1 C13_1 H13A_1 109.6 . . ?
C12_1 C13_1 H13A_1 109.6 . . ?
C3_1 C13_1 H13B_1 109.6 . . ?
C12_1 C13_1 H13B_1 109.6 . . ?
H13A_1 C13_1 H13B_1 108.2 . . ?
N3_1 C14_1 H14A_1 109.5 . . ?
N3_1 C14_1 H14B_1 109.5 . . ?
H14A_1 C14_1 H14B_1 109.5 . . ?
N3_1 C14_1 H14C_1 109.5 . . ?
H14A_1 C14_1 H14C_1 109.5 . . ?
H14B_1 C14_1 H14C_1 109.5 . . ?
N3_1 C15_1 H15A_1 109.5 . . ?
N3_1 C15_1 H15B_1 109.5 . . ?
H15A_1 C15_1 H15B_1 109.5 . . ?
N3_1 C15_1 H15C_1 109.5 . . ?
H15A_1 C15_1 H15C_1 109.5 . . ?
H15B_1 C15_1 H15C_1 109.5 . . ?
C6_1 C16_1 N4_1 114.0(7) . . ?
C6_1 C16_1 C17_1 113.1(7) . . ?
N4_1 C16_1 C17_1 114.7(7) . . ?
C6_1 C16_1 H16_1 104.5 . . ?
N4_1 C16_1 H16_1 104.5 . . ?
C17_1 C16_1 H16_1 104.5 . . ?
C18_1 C17_1 C16_1 113.8(7) . . ?
C18_1 C17_1 H17A_1 108.8 . . ?
C16_1 C17_1 H17A_1 108.8 . . ?
C18_1 C17_1 H17B_1 108.8 . . ?
C16_1 C17_1 H17B_1 108.8 . . ?
H17A_1 C17_1 H17B_1 107.7 . . ?
C8_1 C18_1 C17_1 111.3(7) . . ?
C8_1 C18_1 H18A_1 109.4 . . ?
C17_1 C18_1 H18A_1 109.4 . . ?
C8_1 C18_1 H18B_1 109.4 . . ?
C17_1 C18_1 H18B_1 109.4 . . ?
H18A_1 C18_1 H18B_1 108.0 . . ?
N4_1 C19_1 H19A_1 109.5 . . ?
N4_1 C19_1 H19B_1 109.5 . . ?
H19A_1 C19_1 H19B_1 109.5 . . ?
N4_1 C19_1 H19C_1 109.5 . . ?
H19A_1 C19_1 H19C_1 109.5 . . ?
H19B_1 C19_1 H19C_1 109.5 . . ?
N4_1 C20_1 H20A_1 109.5 . . ?
N4_1 C20_1 H20B_1 109.5 . . ?
H20A_1 C20_1 H20B_1 109.5 . . ?
N4_1 C20_1 H20C_1 109.5 . . ?
H20A_1 C20_1 H20C_1 109.5 . . ?
H20B_1 C20_1 H20C_1 109.5 . . ?
N1_2 Cu1_2 N3_2 84.3(3) . . ?
N1_2 Cu1_2 N4_2 123.5(3) . . ?
N3_2 Cu1_2 N4_2 123.6(3) . . ?
N1_2 Cu1_2 N2_2 123.6(3) . . ?
N3_2 Cu1_2 N2_2 123.1(3) . . ?
N4_2 Cu1_2 N2_2 83.9(3) . . ?
C5_2 N1_2 C4_2 107.0(7) . . ?
C5_2 N1_2 C1_2 107.5(7) . . ?
C4_2 N1_2 C1_2 114.3(7) . . ?
C5_2 N1_2 Cu1_2 112.1(6) . . ?
C4_2 N1_2 Cu1_2 109.7(5) . . ?
C1_2 N1_2 Cu1_2 106.3(5) . . ?
C9_2 N2_2 C6_2 113.3(8) . . ?
C9_2 N2_2 C10_2 108.2(8) . . ?
C6_2 N2_2 C10_2 108.6(7) . . ?
C9_2 N2_2 Cu1_2 110.9(6) . . ?
C6_2 N2_2 Cu1_2 105.7(5) . . ?
C10_2 N2_2 Cu1_2 110.1(6) . . ?
C15_2 N3_2 C14_2 108.0(7) . . ?
C15_2 N3_2 C11_2 109.6(8) . . ?
C14_2 N3_2 C11_2 112.5(8) . . ?
C15_2 N3_2 Cu1_2 113.0(6) . . ?
C14_2 N3_2 Cu1_2 108.1(6) . . ?
C11_2 N3_2 Cu1_2 105.7(5) . . ?
C19_2 N4_2 C16_2 114.6(7) . . ?
C19_2 N4_2 C20_2 106.8(7) . . ?
C16_2 N4_2 C20_2 108.0(7) . . ?
C19_2 N4_2 Cu1_2 110.4(5) . . ?
C16_2 N4_2 Cu1_2 106.4(5) . . ?
C20_2 N4_2 Cu1_2 110.7(6) . . ?
C11_2 C1_2 N1_2 113.5(7) . . ?
C11_2 C1_2 C2_2 114.5(7) . . ?
N1_2 C1_2 C2_2 112.6(7) . . ?
C11_2 C1_2 H1_2 105.0 . . ?
N1_2 C1_2 H1_2 105.0 . . ?
C2_2 C1_2 H1_2 105.0 . . ?
C1_2 C2_2 C3_2 112.6(7) . . ?
C1_2 C2_2 H2A_2 109.1 . . ?
C3_2 C2_2 H2A_2 109.1 . . ?
C1_2 C2_2 H2B_2 109.1 . . ?
C3_2 C2_2 H2B_2 109.1 . . ?
H2A_2 C2_2 H2B_2 107.8 . . ?
C13_2 C3_2 C2_2 113.9(8) . . ?
C13_2 C3_2 H3A_2 108.8 . . ?
C2_2 C3_2 H3A_2 108.8 . . ?
C13_2 C3_2 H3B_2 108.8 . . ?
C2_2 C3_2 H3B_2 108.8 . . ?
H3A_2 C3_2 H3B_2 107.7 . . ?
N1_2 C4_2 H4A_2 109.5 . . ?
N1_2 C4_2 H4B_2 109.5 . . ?
H4A_2 C4_2 H4B_2 109.5 . . ?
N1_2 C4_2 H4C_2 109.5 . . ?
H4A_2 C4_2 H4C_2 109.5 . . ?
H4B_2 C4_2 H4C_2 109.5 . . ?
N1_2 C5_2 H5A_2 109.5 . . ?
N1_2 C5_2 H5B_2 109.5 . . ?
H5A_2 C5_2 H5B_2 109.5 . . ?
N1_2 C5_2 H5C_2 109.5 . . ?
H5A_2 C5_2 H5C_2 109.5 . . ?
H5B_2 C5_2 H5C_2 109.5 . . ?
C16_2 C6_2 N2_2 114.3(7) . . ?
C16_2 C6_2 C7_2 114.5(7) . . ?
N2_2 C6_2 C7_2 114.5(8) . . ?
C16_2 C6_2 H6_2 103.9 . . ?
N2_2 C6_2 H6_2 103.9 . . ?
C7_2 C6_2 H6_2 103.9 . . ?
C8_2 C7_2 C6_2 115.3(8) . . ?
C8_2 C7_2 H7A_2 108.4 . . ?
C6_2 C7_2 H7A_2 108.4 . . ?
C8_2 C7_2 H7B_2 108.4 . . ?
C6_2 C7_2 H7B_2 108.4 . . ?
H7A_2 C7_2 H7B_2 107.5 . . ?
C18_2 C8_2 C7_2 113.7(9) . . ?
C18_2 C8_2 H8A_2 108.8 . . ?
C7_2 C8_2 H8A_2 108.8 . . ?
C18_2 C8_2 H8B_2 108.8 . . ?
C7_2 C8_2 H8B_2 108.8 . . ?
H8A_2 C8_2 H8B_2 107.7 . . ?
N2_2 C9_2 H9A_2 109.5 . . ?
N2_2 C9_2 H9B_2 109.5 . . ?
H9A_2 C9_2 H9B_2 109.5 . . ?
N2_2 C9_2 H9C_2 109.5 . . ?
H9A_2 C9_2 H9C_2 109.5 . . ?
H9B_2 C9_2 H9C_2 109.5 . . ?
N2_2 C10_2 H10A_2 109.5 . . ?
N2_2 C10_2 H10B_2 109.5 . . ?
H10A_2 C10_2 H10B_2 109.5 . . ?
N2_2 C10_2 H10C_2 109.5 . . ?
H10A_2 C10_2 H10C_2 109.5 . . ?
H10B_2 C10_2 H10C_2 109.5 . . ?
C1_2 C11_2 C12_2 115.3(8) . . ?
C1_2 C11_2 N3_2 113.7(7) . . ?
C12_2 C11_2 N3_2 114.1(7) . . ?
C1_2 C11_2 H11_2 104.0 . . ?
C12_2 C11_2 H11_2 104.0 . . ?
N3_2 C11_2 H11_2 104.0 . . ?
C11_2 C12_2 C13_2 112.2(7) . . ?
C11_2 C12_2 H12A_2 109.1 . . ?
C13_2 C12_2 H12A_2 109.2 . . ?
C11_2 C12_2 H12B_2 109.2 . . ?
C13_2 C12_2 H12B_2 109.2 . . ?
H12A_2 C12_2 H12B_2 107.9 . . ?
C3_2 C13_2 C12_2 116.5(8) . . ?
C3_2 C13_2 H13A_2 108.2 . . ?
C12_2 C13_2 H13A_2 108.2 . . ?
C3_2 C13_2 H13B_2 108.2 . . ?
C12_2 C13_2 H13B_2 108.2 . . ?
H13A_2 C13_2 H13B_2 107.3 . . ?
N3_2 C14_2 H14A_2 109.5 . . ?
N3_2 C14_2 H14B_2 109.5 . . ?
H14A_2 C14_2 H14B_2 109.5 . . ?
N3_2 C14_2 H14C_2 109.5 . . ?
H14A_2 C14_2 H14C_2 109.5 . . ?
H14B_2 C14_2 H14C_2 109.5 . . ?
N3_2 C15_2 H15A_2 109.5 . . ?
N3_2 C15_2 H15B_2 109.5 . . ?
H15A_2 C15_2 H15B_2 109.5 . . ?
N3_2 C15_2 H15C_2 109.5 . . ?
H15A_2 C15_2 H15C_2 109.5 . . ?
H15B_2 C15_2 H15C_2 109.5 . . ?
C6_2 C16_2 N4_2 115.8(7) . . ?
C6_2 C16_2 C17_2 112.6(7) . . ?
N4_2 C16_2 C17_2 115.3(7) . . ?
C6_2 C16_2 H16_2 103.7 . . ?
N4_2 C16_2 H16_2 103.7 . . ?
C17_2 C16_2 H16_2 103.7 . . ?
C18_2 C17_2 C16_2 117.2(8) . . ?
C18_2 C17_2 H17A_2 108.0 . . ?
C16_2 C17_2 H17A_2 108.0 . . ?
C18_2 C17_2 H17B_2 108.0 . . ?
C16_2 C17_2 H17B_2 108.0 . . ?
H17A_2 C17_2 H17B_2 107.2 . . ?
C8_2 C18_2 C17_2 117.0(8) . . ?
C8_2 C18_2 H18A_2 108.0 . . ?
C17_2 C18_2 H18A_2 108.0 . . ?
C8_2 C18_2 H18B_2 108.0 . . ?
C17_2 C18_2 H18B_2 108.0 . . ?
H18A_2 C18_2 H18B_2 107.3 . . ?
N4_2 C19_2 H19A_2 109.5 . . ?
N4_2 C19_2 H19B_2 109.5 . . ?
H19A_2 C19_2 H19B_2 109.5 . . ?
N4_2 C19_2 H19C_2 109.5 . . ?
H19A_2 C19_2 H19C_2 109.5 . . ?
H19B_2 C19_2 H19C_2 109.5 . . ?
N4_2 C20_2 H20A_2 109.5 . . ?
N4_2 C20_2 H20B_2 109.5 . . ?
H20A_2 C20_2 H20B_2 109.5 . . ?
N4_2 C20_2 H20C_2 109.5 . . ?
H20A_2 C20_2 H20C_2 109.5 . . ?
H20B_2 C20_2 H20C_2 109.5 . . ?
O1_3 S1_3 O3_3 114.3(4) . . ?
O1_3 S1_3 O2_3 116.1(4) . . ?
O3_3 S1_3 O2_3 115.2(4) . . ?
O1_3 S1_3 C21_3 103.6(4) . . ?
O3_3 S1_3 C21_3 102.7(4) . . ?
O2_3 S1_3 C21_3 102.3(4) . . ?
F1_3 C21_3 F2_3 106.4(7) . . ?
F1_3 C21_3 F3_3 106.0(7) . . ?
F2_3 C21_3 F3_3 105.1(6) . . ?
F1_3 C21_3 S1_3 113.1(6) . . ?
F2_3 C21_3 S1_3 114.0(6) . . ?
F3_3 C21_3 S1_3 111.5(6) . . ?
O1_4 S1_4 O3_4 115.0(4) . . ?
O1_4 S1_4 O2_4 116.1(4) . . ?
O3_4 S1_4 O2_4 113.3(4) . . ?
O1_4 S1_4 C21_4 106.0(4) . . ?
O3_4 S1_4 C21_4 103.1(4) . . ?
O2_4 S1_4 C21_4 101.0(3) . . ?
F2_4 C21_4 F1_4 107.7(7) . . ?
F2_4 C21_4 F3_4 104.9(6) . . ?
F1_4 C21_4 F3_4 103.7(7) . . ?
F2_4 C21_4 S1_4 114.8(5) . . ?
F1_4 C21_4 S1_4 113.9(6) . . ?
F3_4 C21_4 S1_4 110.8(5) . . ?

loop_
_geom_bond_atom_site_label_1
_geom_bond_atom_site_label_2
_geom_bond_distance
_geom_bond_site_symmetry_2
_geom_bond_publ_flag
Cu1_1 N4_1 2.126(6) . ?
Cu1_1 N1_1 2.143(6) . ?
Cu1_1 N2_1 2.146(7) . ?
Cu1_1 N3_1 2.161(7) . ?
N1_1 C5_1 1.443(10) . ?
N1_1 C4_1 1.476(11) . ?
N1_1 C1_1 1.508(10) . ?
N2_1 C9_1 1.456(11) . ?
N2_1 C6_1 1.496(9) . ?
N2_1 C10_1 1.550(9) . ?
N3_1 C15_1 1.438(11) . ?
N3_1 C14_1 1.452(10) . ?
N3_1 C11_1 1.507(10) . ?
N4_1 C19_1 1.423(10) . ?
N4_1 C16_1 1.498(9) . ?
N4_1 C20_1 1.527(9) . ?
C1_1 C11_1 1.426(12) . ?
C1_1 C2_1 1.535(11) . ?
C1_1 H1_1 0.9800 . ?
C2_1 C3_1 1.549(13) . ?
C2_1 H2A_1 0.9700 . ?
C2_1 H2B_1 0.9700 . ?
C3_1 C13_1 1.426(14) . ?
C3_1 H3A_1 0.9700 . ?
C3_1 H3B_1 0.9700 . ?
C4_1 H4A_1 0.9600 . ?
C4_1 H4B_1 0.9600 . ?
C4_1 H4C_1 0.9600 . ?
C5_1 H5A_1 0.9600 . ?
C5_1 H5B_1 0.9600 . ?
C5_1 H5C_1 0.9600 . ?
C6_1 C16_1 1.425(10) . ?
C6_1 C7_1 1.518(10) . ?
C6_1 H6_1 0.9800 . ?
C7_1 C8_1 1.534(11) . ?
C7_1 H7A_1 0.9700 . ?
C7_1 H7B_1 0.9700 . ?
C8_1 C18_1 1.433(12) . ?
C8_1 H8A_1 0.9700 . ?
C8_1 H8B_1 0.9700 . ?
C9_1 H9A_1 0.9600 . ?
C9_1 H9B_1 0.9600 . ?
C9_1 H9C_1 0.9600 . ?
C10_1 H10A_1 0.9600 . ?
C10_1 H10B_1 0.9600 . ?
C10_1 H10C_1 0.9600 . ?
C11_1 C12_1 1.540(11) . ?
C11_1 H11_1 0.9800 . ?
C12_1 C13_1 1.556(12) . ?
C12_1 H12A_1 0.9700 . ?
C12_1 H12B_1 0.9700 . ?
C13_1 H13A_1 0.9700 . ?
C13_1 H13B_1 0.9700 . ?
C14_1 H14A_1 0.9600 . ?
C14_1 H14B_1 0.9600 . ?
C14_1 H14C_1 0.9600 . ?
C15_1 H15A_1 0.9600 . ?
C15_1 H15B_1 0.9600 . ?
C15_1 H15C_1 0.9600 . ?
C16_1 C17_1 1.539(10) . ?
C16_1 H16_1 0.9800 . ?
C17_1 C18_1 1.504(10) . ?
C17_1 H17A_1 0.9700 . ?
C17_1 H17B_1 0.9700 . ?
C18_1 H18A_1 0.9700 . ?
C18_1 H18B_1 0.9700 . ?
C19_1 H19A_1 0.9600 . ?
C19_1 H19B_1 0.9600 . ?
C19_1 H19C_1 0.9600 . ?
C20_1 H20A_1 0.9600 . ?
C20_1 H20B_1 0.9600 . ?
C20_1 H20C_1 0.9600 . ?
Cu1_2 N1_2 2.137(7) . ?
Cu1_2 N3_2 2.146(7) . ?
Cu1_2 N4_2 2.154(7) . ?
Cu1_2 N2_2 2.179(7) . ?
N1_2 C5_2 1.441(10) . ?
N1_2 C4_2 1.474(10) . ?
N1_2 C1_2 1.505(10) . ?
N2_2 C9_2 1.422(10) . ?
N2_2 C6_2 1.499(10) . ?
N2_2 C10_2 1.540(11) . ?
N3_2 C15_2 1.447(11) . ?
N3_2 C14_2 1.459(11) . ?
N3_2 C11_2 1.510(10) . ?
N4_2 C19_2 1.408(9) . ?
N4_2 C16_2 1.474(10) . ?
N4_2 C20_2 1.540(10) . ?
C1_2 C11_2 1.437(12) . ?
C1_2 C2_2 1.522(11) . ?
C1_2 H1_2 0.9800 . ?
C2_2 C3_2 1.523(11) . ?
C2_2 H2A_2 0.9700 . ?
C2_2 H2B_2 0.9700 . ?
C3_2 C13_2 1.394(13) . ?
C3_2 H3A_2 0.9700 . ?
C3_2 H3B_2 0.9700 . ?
C4_2 H4A_2 0.9600 . ?
C4_2 H4B_2 0.9600 . ?
C4_2 H4C_2 0.9600 . ?
C5_2 H5A_2 0.9600 . ?
C5_2 H5B_2 0.9600 . ?
C5_2 H5C_2 0.9600 . ?
C6_2 C16_2 1.450(12) . ?
C6_2 C7_2 1.539(11) . ?
C6_2 H6_2 0.9800 . ?
C7_2 C8_2 1.529(12) . ?
C7_2 H7A_2 0.9700 . ?
C7_2 H7B_2 0.9700 . ?
C8_2 C18_2 1.435(14) . ?
C8_2 H8A_2 0.9700 . ?
C8_2 H8B_2 0.9700 . ?
C9_2 H9A_2 0.9600 . ?
C9_2 H9B_2 0.9600 . ?
C9_2 H9C_2 0.9600 . ?
C10_2 H10A_2 0.9600 . ?
C10_2 H10B_2 0.9600 . ?
C10_2 H10C_2 0.9600 . ?
C11_2 C12_2 1.506(11) . ?
C11_2 H11_2 0.9800 . ?
C12_2 C13_2 1.536(11) . ?
C12_2 H12A_2 0.9700 . ?
C12_2 H12B_2 0.9700 . ?
C13_2 H13A_2 0.9700 . ?
C13_2 H13B_2 0.9700 . ?
C14_2 H14A_2 0.9600 . ?
C14_2 H14B_2 0.9600 . ?
C14_2 H14C_2 0.9600 . ?
C15_2 H15A_2 0.9600 . ?
C15_2 H15B_2 0.9600 . ?
C15_2 H15C_2 0.9600 . ?
C16_2 C17_2 1.522(11) . ?
C16_2 H16_2 0.9800 . ?
C17_2 C18_2 1.484(11) . ?
C17_2 H17A_2 0.9700 . ?
C17_2 H17B_2 0.9700 . ?
C18_2 H18A_2 0.9700 . ?
C18_2 H18B_2 0.9700 . ?
C19_2 H19A_2 0.9600 . ?
C19_2 H19B_2 0.9600 . ?
C19_2 H19C_2 0.9600 . ?
C20_2 H20A_2 0.9600 . ?
C20_2 H20B_2 0.9600 . ?
C20_2 H20C_2 0.9600 . ?
S1_3 O1_3 1.420(6) . ?
S1_3 O3_3 1.451(6) . ?
S1_3 O2_3 1.460(6) . ?
S1_3 C21_3 1.777(8) . ?
C21_3 F1_3 1.328(9) . ?
C21_3 F2_3 1.333(8) . ?
C21_3 F3_3 1.382(8) . ?
S1_4 O1_4 1.406(5) . ?
S1_4 O3_4 1.445(6) . ?
S1_4 O2_4 1.460(5) . ?
S1_4 C21_4 1.789(7) . ?
C21_4 F2_4 1.304(8) . ?
C21_4 F1_4 1.311(8) . ?
C21_4 F3_4 1.394(8) . ?

loop_
_geom_torsion_atom_site_label_1
_geom_torsion_atom_site_label_2
_geom_torsion_atom_site_label_3
_geom_torsion_atom_site_label_4
_geom_torsion
_geom_torsion_site_symmetry_1
_geom_torsion_site_symmetry_2
_geom_torsion_site_symmetry_3
_geom_torsion_site_symmetry_4
_geom_torsion_publ_flag
N4_1 Cu1_1 N1_1 C5_1 -104.9(7) . . . . ?
N2_1 Cu1_1 N1_1 C5_1 2.7(8) . . . . ?
N3_1 Cu1_1 N1_1 C5_1 129.3(7) . . . . ?
N4_1 Cu1_1 N1_1 C4_1 12.5(7) . . . . ?
N2_1 Cu1_1 N1_1 C4_1 120.0(6) . . . . ?
N3_1 Cu1_1 N1_1 C4_1 -113.4(6) . . . . ?
N4_1 Cu1_1 N1_1 C1_1 135.3(7) . . . . ?
N2_1 Cu1_1 N1_1 C1_1 -117.2(7) . . . . ?
N3_1 Cu1_1 N1_1 C1_1 9.4(7) . . . . ?
N4_1 Cu1_1 N2_1 C9_1 -117.9(6) . . . . ?
N1_1 Cu1_1 N2_1 C9_1 115.9(6) . . . . ?
N3_1 Cu1_1 N2_1 C9_1 8.2(7) . . . . ?
N4_1 Cu1_1 N2_1 C6_1 5.8(6) . . . . ?
N1_1 Cu1_1 N2_1 C6_1 -120.4(6) . . . . ?
N3_1 Cu1_1 N2_1 C6_1 131.9(6) . . . . ?
N4_1 Cu1_1 N2_1 C10_1 123.2(6) . . . . ?
N1_1 Cu1_1 N2_1 C10_1 -3.0(7) . . . . ?
N3_1 Cu1_1 N2_1 C10_1 -110.8(6) . . . . ?
N4_1 Cu1_1 N3_1 C15_1 2.3(8) . . . . ?
N1_1 Cu1_1 N3_1 C15_1 128.0(7) . . . . ?
N2_1 Cu1_1 N3_1 C15_1 -104.4(7) . . . . ?
N4_1 Cu1_1 N3_1 C14_1 123.2(6) . . . . ?
N1_1 Cu1_1 N3_1 C14_1 -111.2(6) . . . . ?
N2_1 Cu1_1 N3_1 C14_1 16.4(7) . . . . ?
N4_1 Cu1_1 N3_1 C11_1 -112.4(6) . . . . ?
N1_1 Cu1_1 N3_1 C11_1 13.3(6) . . . . ?
N2_1 Cu1_1 N3_1 C11_1 140.9(5) . . . . ?
N1_1 Cu1_1 N4_1 C19_1 17.3(7) . . . . ?
N2_1 Cu1_1 N4_1 C19_1 -110.2(6) . . . . ?
N3_1 Cu1_1 N4_1 C19_1 123.6(6) . . . . ?
N1_1 Cu1_1 N4_1 C16_1 143.5(5) . . . . ?
N2_1 Cu1_1 N4_1 C16_1 15.9(5) . . . . ?
N3_1 Cu1_1 N4_1 C16_1 -110.2(6) . . . . ?
N1_1 Cu1_1 N4_1 C20_1 -101.8(6) . . . . ?
N2_1 Cu1_1 N4_1 C20_1 130.6(6) . . . . ?
N3_1 Cu1_1 N4_1 C20_1 4.5(7) . . . . ?
C5_1 N1_1 C1_1 C11_1 -153.8(11) . . . . ?
C4_1 N1_1 C1_1 C11_1 85.7(12) . . . . ?
Cu1_1 N1_1 C1_1 C11_1 -33.7(13) . . . . ?
C5_1 N1_1 C1_1 C2_1 70.4(12) . . . . ?
C4_1 N1_1 C1_1 C2_1 -50.0(12) . . . . ?
Cu1_1 N1_1 C1_1 C2_1 -169.5(8) . . . . ?
C11_1 C1_1 C2_1 C3_1 48.8(15) . . . . ?
N1_1 C1_1 C2_1 C3_1 -176.3(10) . . . . ?
C1_1 C2_1 C3_1 C13_1 -54.7(14) . . . . ?
C9_1 N2_1 C6_1 C16_1 91.8(11) . . . . ?
C10_1 N2_1 C6_1 C16_1 -148.6(10) . . . . ?
Cu1_1 N2_1 C6_1 C16_1 -29.4(12) . . . . ?
C9_1 N2_1 C6_1 C7_1 -45.6(11) . . . . ?
C10_1 N2_1 C6_1 C7_1 74.0(11) . . . . ?
Cu1_1 N2_1 C6_1 C7_1 -166.8(7) . . . . ?
C16_1 C6_1 C7_1 C8_1 42.7(14) . . . . ?
N2_1 C6_1 C7_1 C8_1 179.4(10) . . . . ?
C6_1 C7_1 C8_1 C18_1 -48.1(14) . . . . ?
N1_1 C1_1 C11_1 N3_1 50.1(15) . . . . ?
C2_1 C1_1 C11_1 N3_1 -175.6(9) . . . . ?
N1_1 C1_1 C11_1 C12_1 176.7(8) . . . . ?
C2_1 C1_1 C11_1 C12_1 -48.9(16) . . . . ?
C15_1 N3_1 C11_1 C1_1 -153.9(10) . . . . ?
C14_1 N3_1 C11_1 C1_1 83.3(12) . . . . ?
Cu1_1 N3_1 C11_1 C1_1 -36.8(11) . . . . ?
C15_1 N3_1 C11_1 C12_1 79.6(10) . . . . ?
C14_1 N3_1 C11_1 C12_1 -43.2(10) . . . . ?
Cu1_1 N3_1 C11_1 C12_1 -163.3(6) . . . . ?
C1_1 C11_1 C12_1 C13_1 53.7(12) . . . . ?
N3_1 C11_1 C12_1 C13_1 -178.3(8) . . . . ?
C2_1 C3_1 C13_1 C12_1 63.1(15) . . . . ?
C11_1 C12_1 C13_1 C3_1 -63.0(12) . . . . ?
N2_1 C6_1 C16_1 N4_1 47.7(15) . . . . ?
C7_1 C6_1 C16_1 N4_1 -176.0(8) . . . . ?
N2_1 C6_1 C16_1 C17_1 -178.9(8) . . . . ?
C7_1 C6_1 C16_1 C17_1 -42.5(15) . . . . ?
C19_1 N4_1 C16_1 C6_1 86.1(11) . . . . ?
C20_1 N4_1 C16_1 C6_1 -154.7(10) . . . . ?
Cu1_1 N4_1 C16_1 C6_1 -37.9(11) . . . . ?
C19_1 N4_1 C16_1 C17_1 -46.6(10) . . . . ?
C20_1 N4_1 C16_1 C17_1 72.7(10) . . . . ?
Cu1_1 N4_1 C16_1 C17_1 -170.6(7) . . . . ?
C6_1 C16_1 C17_1 C18_1 48.0(13) . . . . ?
N4_1 C16_1 C17_1 C18_1 -178.9(8) . . . . ?
C7_1 C8_1 C18_1 C17_1 53.8(13) . . . . ?
C16_1 C17_1 C18_1 C8_1 -53.8(12) . . . . ?
N3_2 Cu1_2 N1_2 C5_2 -128.1(7) . . . . ?
N4_2 Cu1_2 N1_2 C5_2 105.0(7) . . . . ?
N2_2 Cu1_2 N1_2 C5_2 -1.7(8) . . . . ?
N3_2 Cu1_2 N1_2 C4_2 113.1(6) . . . . ?
N4_2 Cu1_2 N1_2 C4_2 -13.8(7) . . . . ?
N2_2 Cu1_2 N1_2 C4_2 -120.5(6) . . . . ?
N3_2 Cu1_2 N1_2 C1_2 -10.9(6) . . . . ?
N4_2 Cu1_2 N1_2 C1_2 -137.8(6) . . . . ?
N2_2 Cu1_2 N1_2 C1_2 115.5(6) . . . . ?
N1_2 Cu1_2 N2_2 C9_2 -120.7(7) . . . . ?
N3_2 Cu1_2 N2_2 C9_2 -13.8(8) . . . . ?
N4_2 Cu1_2 N2_2 C9_2 112.7(7) . . . . ?
N1_2 Cu1_2 N2_2 C6_2 116.2(6) . . . . ?
N3_2 Cu1_2 N2_2 C6_2 -136.9(6) . . . . ?
N4_2 Cu1_2 N2_2 C6_2 -10.4(6) . . . . ?
N1_2 Cu1_2 N2_2 C10_2 -1.0(8) . . . . ?
N3_2 Cu1_2 N2_2 C10_2 106.0(7) . . . . ?
N4_2 Cu1_2 N2_2 C10_2 -127.5(7) . . . . ?
N1_2 Cu1_2 N3_2 C15_2 -131.4(7) . . . . ?
N4_2 Cu1_2 N3_2 C15_2 -4.5(8) . . . . ?
N2_2 Cu1_2 N3_2 C15_2 101.8(7) . . . . ?
N1_2 Cu1_2 N3_2 C14_2 109.1(6) . . . . ?
N4_2 Cu1_2 N3_2 C14_2 -124.0(6) . . . . ?
N2_2 Cu1_2 N3_2 C14_2 -17.7(8) . . . . ?
N1_2 Cu1_2 N3_2 C11_2 -11.5(6) . . . . ?
N4_2 Cu1_2 N3_2 C11_2 115.3(6) . . . . ?
N2_2 Cu1_2 N3_2 C11_2 -138.4(6) . . . . ?
N1_2 Cu1_2 N4_2 C19_2 -12.1(7) . . . . ?
N3_2 Cu1_2 N4_2 C19_2 -119.4(6) . . . . ?
N2_2 Cu1_2 N4_2 C19_2 114.5(6) . . . . ?
N1_2 Cu1_2 N4_2 C16_2 -137.0(5) . . . . ?
N3_2 Cu1_2 N4_2 C16_2 115.7(6) . . . . ?
N2_2 Cu1_2 N4_2 C16_2 -10.4(5) . . . . ?
N1_2 Cu1_2 N4_2 C20_2 105.8(6) . . . . ?
N3_2 Cu1_2 N4_2 C20_2 -1.4(8) . . . . ?
N2_2 Cu1_2 N4_2 C20_2 -127.5(7) . . . . ?
C5_2 N1_2 C1_2 C11_2 154.3(9) . . . . ?
C4_2 N1_2 C1_2 C11_2 -87.0(11) . . . . ?
Cu1_2 N1_2 C1_2 C11_2 34.1(10) . . . . ?
C5_2 N1_2 C1_2 C2_2 -73.6(10) . . . . ?
C4_2 N1_2 C1_2 C2_2 45.0(10) . . . . ?
Cu1_2 N1_2 C1_2 C2_2 166.2(7) . . . . ?
C11_2 C1_2 C2_2 C3_2 -46.8(13) . . . . ?
N1_2 C1_2 C2_2 C3_2 -178.4(8) . . . . ?
C1_2 C2_2 C3_2 C13_2 47.5(14) . . . . ?
C9_2 N2_2 C6_2 C16_2 -90.4(12) . . . . ?
C10_2 N2_2 C6_2 C16_2 149.3(10) . . . . ?
Cu1_2 N2_2 C6_2 C16_2 31.2(12) . . . . ?
C9_2 N2_2 C6_2 C7_2 44.5(11) . . . . ?
C10_2 N2_2 C6_2 C7_2 -75.8(11) . . . . ?
Cu1_2 N2_2 C6_2 C7_2 166.1(7) . . . . ?
C16_2 C6_2 C7_2 C8_2 -45.2(15) . . . . ?
N2_2 C6_2 C7_2 C8_2 -180.0(10) . . . . ?
C6_2 C7_2 C8_2 C18_2 41.4(17) . . . . ?
N1_2 C1_2 C11_2 C12_2 177.3(8) . . . . ?
C2_2 C1_2 C11_2 C12_2 46.1(14) . . . . ?
N1_2 C1_2 C11_2 N3_2 -48.2(14) . . . . ?
C2_2 C1_2 C11_2 N3_2 -179.3(8) . . . . ?
C15_2 N3_2 C11_2 C1_2 156.7(10) . . . . ?
C14_2 N3_2 C11_2 C1_2 -83.1(11) . . . . ?
Cu1_2 N3_2 C11_2 C1_2 34.7(11) . . . . ?
C15_2 N3_2 C11_2 C12_2 -68.2(12) . . . . ?
C14_2 N3_2 C11_2 C12_2 52.0(11) . . . . ?
Cu1_2 N3_2 C11_2 C12_2 169.8(8) . . . . ?
C1_2 C11_2 C12_2 C13_2 -43.3(14) . . . . ?
N3_2 C11_2 C12_2 C13_2 -177.7(10) . . . . ?
C2_2 C3_2 C13_2 C12_2 -47.5(17) . . . . ?
C11_2 C12_2 C13_2 C3_2 44.8(16) . . . . ?
N2_2 C6_2 C16_2 N4_2 -44.9(15) . . . . ?
C7_2 C6_2 C16_2 N4_2 -179.8(8) . . . . ?
N2_2 C6_2 C16_2 C17_2 179.4(8) . . . . ?
C7_2 C6_2 C16_2 C17_2 44.5(15) . . . . ?
C19_2 N4_2 C16_2 C6_2 -90.3(11) . . . . ?
C20_2 N4_2 C16_2 C6_2 150.8(10) . . . . ?
Cu1_2 N4_2 C16_2 C6_2 31.9(11) . . . . ?
C19_2 N4_2 C16_2 C17_2 44.2(10) . . . . ?
C20_2 N4_2 C16_2 C17_2 -74.6(10) . . . . ?
Cu1_2 N4_2 C16_2 C17_2 166.5(7) . . . . ?
C6_2 C16_2 C17_2 C18_2 -43.2(14) . . . . ?
N4_2 C16_2 C17_2 C18_2 -179.2(9) . . . . ?
C7_2 C8_2 C18_2 C17_2 -39.7(19) . . . . ?
C16_2 C17_2 C18_2 C8_2 41.6(16) . . . . ?
O1_3 S1_3 C21_3 F1_3 54.7(7) . . . . ?
O3_3 S1_3 C21_3 F1_3 174.0(6) . . . . ?
O2_3 S1_3 C21_3 F1_3 -66.4(7) . . . . ?
O1_3 S1_3 C21_3 F2_3 176.5(6) . . . . ?
O3_3 S1_3 C21_3 F2_3 -64.3(7) . . . . ?
O2_3 S1_3 C21_3 F2_3 55.4(7) . . . . ?
O1_3 S1_3 C21_3 F3_3 -64.7(7) . . . . ?
O3_3 S1_3 C21_3 F3_3 54.6(7) . . . . ?
O2_3 S1_3 C21_3 F3_3 174.3(6) . . . . ?
O1_4 S1_4 C21_4 F2_4 -175.3(5) . . . . ?
O3_4 S1_4 C21_4 F2_4 63.6(7) . . . . ?
O2_4 S1_4 C21_4 F2_4 -53.7(6) . . . . ?
O1_4 S1_4 C21_4 F1_4 -50.4(7) . . . . ?
O3_4 S1_4 C21_4 F1_4 -171.6(6) . . . . ?
O2_4 S1_4 C21_4 F1_4 71.1(7) . . . . ?
O1_4 S1_4 C21_4 F3_4 66.1(6) . . . . ?
O3_4 S1_4 C21_4 F3_4 -55.1(7) . . . . ?
O2_4 S1_4 C21_4 F3_4 -172.4(6) . . . . ?
